data_4308665
loop_
_publ_author_name
'Richard D. Adams'
'Burjor Captain'
'Jack L. Smith'

_publ_contact_author_name 'Richard D. Adams'
_publ_section_title
;
High-Nuclearity Iridium Carbonyl Clusters Containing Phenylgermyl
Ligands: Synthesis, Structures, and Reactivity
;
_journal_name_full 'Inorganic Chemistry'
_journal_page_first 1413
_journal_page_last 1420
_journal_paper_doi 10.1021/ic0485108
_journal_volume 44
_journal_year 2005
_chemical_formula_sum 'C48 H35 Ge4 Ir3 O6'
_chemical_formula_weight 1574.72
_chemical_name_systematic
;
?
;
_space_group_IT_number 2
_symmetry_cell_setting triclinic
_symmetry_space_group_name_Hall '-P 1'
_symmetry_space_group_name_H-M 'P -1'
_atom_sites_solution_hydrogens geom
_atom_sites_solution_primary direct
_atom_sites_solution_secondary difmap
_audit_creation_method SHELXL-97
_cell_angle_alpha 98.0030(10)
_cell_angle_beta 93.9260(10)
_cell_angle_gamma 114.3030(10)
_cell_formula_units_Z 2
_cell_length_a 11.6076(7)
_cell_length_b 12.9334(8)
_cell_length_c 17.3520(11)
_cell_measurement_reflns_used 6255
_cell_measurement_temperature 293(2)
_cell_measurement_theta_max 28.29
_cell_measurement_theta_min 2.30
_cell_volume 2328.1(3)
_computing_cell_refinement 'SAINT+  V6.2 (Bruker, 2001)'
_computing_data_collection 'SMART V5.625 (Bruker, 2001)'
_computing_data_reduction 'SAINT+  V6.2'
_computing_molecular_graphics 'SHELXTL V6.1 (Sheldrick, 1997)'
_computing_publication_material 'SHELXTL V6.1'
_computing_structure_refinement 'SHELXL-97 (Sheldrick, 1997)'
_computing_structure_solution 'SHELXS-97 (Sheldrick, 1990)'
_diffrn_ambient_temperature 293(2)
_diffrn_measured_fraction_theta_full 0.996
_diffrn_measured_fraction_theta_max 0.996
_diffrn_measurement_device_type 'Bruker SMART APEX CCD diffractometer'
_diffrn_measurement_method 'omega scans'
_diffrn_radiation_monochromator graphite
_diffrn_radiation_source 'fine-focus sealed tube'
_diffrn_radiation_type MoK\a
_diffrn_radiation_wavelength 0.71073
_diffrn_reflns_av_R_equivalents 0.0340
_diffrn_reflns_av_sigmaI/netI 0.0527
_diffrn_reflns_limit_h_max 14
_diffrn_reflns_limit_h_min -14
_diffrn_reflns_limit_k_max 15
_diffrn_reflns_limit_k_min -15
_diffrn_reflns_limit_l_max 21
_diffrn_reflns_limit_l_min -21
_diffrn_reflns_number 20523
_diffrn_reflns_theta_full 26.02
_diffrn_reflns_theta_max 26.02
_diffrn_reflns_theta_min 1.76
_diffrn_standards_decay_% <1
_exptl_absorpt_coefficient_mu 11.133
_exptl_absorpt_correction_T_max 1.000
_exptl_absorpt_correction_T_min 0.449
_exptl_absorpt_correction_type SADABS
_exptl_absorpt_process_details '(SADABS, Bruker, 1997)'
_exptl_crystal_colour Orange
_exptl_crystal_density_diffrn 2.246
_exptl_crystal_density_method 'not measured'
_exptl_crystal_description Block
_exptl_crystal_F_000 1460
_exptl_crystal_size_max 0.60
_exptl_crystal_size_mid 0.30
_exptl_crystal_size_min 0.10
_refine_diff_density_max 1.864
_refine_diff_density_min -1.281
_refine_diff_density_rms 0.153
_refine_ls_extinction_method none
_refine_ls_goodness_of_fit_ref 1.018
_refine_ls_hydrogen_treatment mixed
_refine_ls_matrix_type full
_refine_ls_number_parameters 550
_refine_ls_number_reflns 9138
_refine_ls_number_restraints 0
_refine_ls_restrained_S_all 1.018
_refine_ls_R_factor_all 0.0322
_refine_ls_R_factor_gt 0.0280
_refine_ls_shift/su_max 0.001
_refine_ls_shift/su_mean 0.000
_refine_ls_structure_factor_coef Fsqd
_refine_ls_weighting_details 'calc w=1/[\s^2^(Fo^2^)+(0.0280P)^2^+0.0000P] where P=(Fo^2^+2Fc^2^)/3'
_refine_ls_weighting_scheme calc
_refine_ls_wR_factor_gt 0.0693
_refine_ls_wR_factor_ref 0.0718
_reflns_number_gt 8208
_reflns_number_total 9138
_reflns_threshold_expression >2sigma(I)
_cod_data_source_file ic0485108si20041027_105929_1.cif
_cod_data_source_block Ir3Ge4
_cod_depositor_comments
;
The following automatic conversions were performed:
'_symmetry_cell_setting' value 'Triclinic' changed to 'triclinic'
according to '/home/saulius/struct/CIF-dictionaries/cif_core.dic'
dictionary named 'cif_core.dic' version 2.4.1 from 2010-06-29.

Automatic conversion script
Id: cif_fix_enum 1527 2010-12-29 10:47:43Z saulius 
;
_cod_original_cell_volume 2328.1(2)
_cod_database_code 4308665

loop_
_symmetry_equiv_pos_as_xyz
'x, y, z'
'-x, -y, -z'

loop_
_atom_site_label
_atom_site_type_symbol
_atom_site_fract_x
_atom_site_fract_y
_atom_site_fract_z
_atom_site_U_iso_or_equiv
_atom_site_adp_type
_atom_site_occupancy
_atom_site_symmetry_multiplicity
_atom_site_calc_flag
_atom_site_refinement_flags
_atom_site_disorder_assembly
_atom_site_disorder_group
Ir1 Ir 0.241799(17) 0.247200(14) 0.287307(9) 0.03407(6) Uani 1 1 d . . .
Ir2 Ir 0.131296(16) 0.034999(14) 0.344416(9) 0.03152(6) Uani 1 1 d . . .
Ir3 Ir 0.129653(16) 0.037941(14) 0.177347(9) 0.03267(6) Uani 1 1 d . . .
Ge1 Ge 0.24949(4) 0.22955(4) 0.42887(2) 0.03513(11) Uani 1 1 d . . .
Ge2 Ge 0.01581(4) -0.13527(4) 0.23691(3) 0.03608(11) Uani 1 1 d . . .
Ge3 Ge 0.26764(5) 0.22778(4) 0.14508(3) 0.03742(11) Uani 1 1 d . . .
Ge4 Ge 0.31920(4) 0.09763(4) 0.27518(2) 0.03444(11) Uani 1 1 d . . .
O11 O 0.0102(5) 0.3036(4) 0.2667(3) 0.0910(15) Uani 1 1 d . . .
O12 O 0.4683(5) 0.4782(4) 0.3224(3) 0.1039(18) Uani 1 1 d . . .
O21 O -0.1080(4) 0.0133(4) 0.4155(2) 0.0742(12) Uani 1 1 d . . .
O22 O 0.2280(5) -0.0998(4) 0.4369(2) 0.0788(12) Uani 1 1 d . . .
O31 O 0.2075(4) -0.0979(4) 0.0533(2) 0.0790(13) Uani 1 1 d . . .
O32 O -0.1274(4) 0.0308(4) 0.1168(3) 0.0828(13) Uani 1 1 d . . .
C11 C 0.0960(6) 0.2836(4) 0.2770(3) 0.0520(13) Uani 1 1 d . . .
C12 C 0.3830(6) 0.3900(5) 0.3103(3) 0.0630(15) Uani 1 1 d . . .
C21 C -0.0224(4) 0.0238(4) 0.3834(3) 0.0450(11) Uani 1 1 d . . .
C22 C 0.1942(5) -0.0475(4) 0.4021(3) 0.0491(12) Uani 1 1 d . . .
C31 C 0.1784(5) -0.0468(4) 0.1003(3) 0.0510(12) Uani 1 1 d . . .
C32 C -0.0332(5) 0.0350(4) 0.1406(3) 0.0475(11) Uani 1 1 d . . .
C41 C 0.1684(4) 0.3057(4) 0.4960(3) 0.0402(10) Uani 1 1 d . . .
C42 C 0.4126(4) 0.2598(4) 0.4887(2) 0.0405(10) Uani 1 1 d . . .
C43 C 0.0753(5) -0.2561(4) 0.2243(2) 0.0406(10) Uani 1 1 d . . .
C44 C -0.1705(4) -0.2114(4) 0.2167(3) 0.0395(10) Uani 1 1 d . . .
C45 C 0.2144(5) 0.3173(4) 0.0808(2) 0.0417(10) Uani 1 1 d . . .
C46 C 0.4345(5) 0.2434(4) 0.1164(3) 0.0480(12) Uani 1 1 d . . .
C47 C 0.4745(4) 0.0779(4) 0.2776(3) 0.0399(10) Uani 1 1 d . . .
C51 C 0.5243(5) 0.3554(5) 0.4862(3) 0.0593(14) Uani 1 1 d . . .
H51 H 0.5220 0.4093 0.4566 0.071 Uiso 1 1 calc R . .
C52 C 0.6398(6) 0.3724(5) 0.5270(3) 0.0684(16) Uani 1 1 d . . .
H52 H 0.7139 0.4370 0.5243 0.082 Uiso 1 1 calc R . .
C53 C 0.6443(6) 0.2945(5) 0.5710(3) 0.0635(15) Uani 1 1 d . . .
H53 H 0.7216 0.3051 0.5979 0.076 Uiso 1 1 calc R . .
C54 C 0.5358(5) 0.2013(5) 0.5753(3) 0.0636(15) Uani 1 1 d . . .
H54 H 0.5388 0.1488 0.6060 0.076 Uiso 1 1 calc R . .
C55 C 0.4209(5) 0.1833(5) 0.5347(3) 0.0552(13) Uani 1 1 d . . .
H55 H 0.3476 0.1186 0.5384 0.066 Uiso 1 1 calc R . .
C56 C 0.2306(6) 0.3709(5) 0.5679(3) 0.0570(13) Uani 1 1 d . . .
H56 H 0.3105 0.3757 0.5855 0.068 Uiso 1 1 calc R . .
C57 C 0.1770(8) 0.4305(6) 0.6154(4) 0.082(2) Uani 1 1 d . . .
H57 H 0.2209 0.4748 0.6640 0.099 Uiso 1 1 calc R . .
C58 C 0.0601(8) 0.4232(6) 0.5898(4) 0.086(2) Uani 1 1 d . . .
H58 H 0.0230 0.4615 0.6215 0.103 Uiso 1 1 calc R . .
C59 C -0.0035(6) 0.3596(6) 0.5175(4) 0.0738(17) Uani 1 1 d . . .
H59 H -0.0823 0.3567 0.4994 0.089 Uiso 1 1 calc R . .
C60 C 0.0499(5) 0.3000(5) 0.4716(3) 0.0544(13) Uani 1 1 d . . .
H60 H 0.0053 0.2552 0.4233 0.065 Uiso 1 1 calc R . .
C61 C -0.2449(5) -0.2299(4) 0.2764(3) 0.0576(14) Uani 1 1 d . . .
H61 H -0.2057 -0.2042 0.3284 0.069 Uiso 1 1 calc R . .
C62 C -0.3754(6) -0.2852(5) 0.2609(4) 0.0710(18) Uani 1 1 d . . .
H62 H -0.4238 -0.2975 0.3020 0.085 Uiso 1 1 calc R . .
C63 C -0.4344(5) -0.3224(5) 0.1849(4) 0.0647(16) Uani 1 1 d . . .
H63 H -0.5230 -0.3590 0.1742 0.078 Uiso 1 1 calc R . .
C64 C -0.3631(6) -0.3058(5) 0.1254(3) 0.0710(17) Uani 1 1 d . . .
H64 H -0.4030 -0.3319 0.0736 0.085 Uiso 1 1 calc R . .
C65 C -0.2319(5) -0.2504(5) 0.1409(3) 0.0594(14) Uani 1 1 d . . .
H65 H -0.1842 -0.2392 0.0994 0.071 Uiso 1 1 calc R . .
C66 C -0.0097(5) -0.3716(4) 0.2068(3) 0.0520(12) Uani 1 1 d . . .
H66 H -0.0972 -0.3928 0.2015 0.062 Uiso 1 1 calc R . .
C67 C 0.0361(7) -0.4560(5) 0.1971(4) 0.0697(16) Uani 1 1 d . . .
H67 H -0.0215 -0.5334 0.1850 0.084 Uiso 1 1 calc R . .
C68 C 0.1631(6) -0.4273(5) 0.2050(4) 0.0687(16) Uani 1 1 d . . .
H68 H 0.1923 -0.4845 0.1978 0.082 Uiso 1 1 calc R . .
C69 C 0.2477(6) -0.3142(5) 0.2237(4) 0.0706(17) Uani 1 1 d . . .
H69 H 0.3350 -0.2935 0.2302 0.085 Uiso 1 1 calc R . .
C70 C 0.2024(5) -0.2301(5) 0.2329(3) 0.0615(14) Uani 1 1 d . . .
H70 H 0.2609 -0.1530 0.2455 0.074 Uiso 1 1 calc R . .
C71 C 0.5484(5) 0.3029(5) 0.1667(4) 0.0719(17) Uani 1 1 d . . .
H71 H 0.5488 0.3424 0.2158 0.086 Uiso 1 1 calc R . .
C72 C 0.6605(6) 0.3044(6) 0.1453(5) 0.093(2) Uani 1 1 d . . .
H72 H 0.7361 0.3463 0.1796 0.111 Uiso 1 1 calc R . .
C73 C 0.6625(7) 0.2459(7) 0.0750(5) 0.091(2) Uani 1 1 d . . .
H73 H 0.7386 0.2456 0.0618 0.109 Uiso 1 1 calc R . .
C74 C 0.5541(8) 0.1880(6) 0.0242(4) 0.092(2) Uani 1 1 d . . .
H74 H 0.5560 0.1490 -0.0245 0.110 Uiso 1 1 calc R . .
C75 C 0.4387(6) 0.1861(6) 0.0440(3) 0.0710(17) Uani 1 1 d . . .
H75 H 0.3645 0.1460 0.0083 0.085 Uiso 1 1 calc R . .
C76 C 0.3083(5) 0.4143(4) 0.0622(3) 0.0516(12) Uani 1 1 d . . .
H76 H 0.3937 0.4328 0.0780 0.062 Uiso 1 1 calc R . .
C77 C 0.2762(6) 0.4841(5) 0.0203(3) 0.0668(16) Uani 1 1 d . . .
H77 H 0.3401 0.5501 0.0089 0.080 Uiso 1 1 calc R . .
C78 C 0.1518(6) 0.4569(5) -0.0044(3) 0.0652(16) Uani 1 1 d . . .
H78 H 0.1314 0.5043 -0.0328 0.078 Uiso 1 1 calc R . .
C79 C 0.0565(6) 0.3607(5) 0.0122(3) 0.0647(15) Uani 1 1 d . . .
H79 H -0.0285 0.3415 -0.0054 0.078 Uiso 1 1 calc R . .
C80 C 0.0893(5) 0.2911(5) 0.0562(3) 0.0548(13) Uani 1 1 d . . .
H80 H 0.0251 0.2264 0.0689 0.066 Uiso 1 1 calc R . .
C81 C 0.5602(6) 0.1140(6) 0.3455(3) 0.0695(17) Uani 1 1 d . . .
H81 H 0.5427 0.1487 0.3910 0.083 Uiso 1 1 calc R . .
C82 C 0.6709(7) 0.0994(8) 0.3469(4) 0.098(3) Uani 1 1 d . . .
H82 H 0.7276 0.1233 0.3932 0.118 Uiso 1 1 calc R . .
C83 C 0.6981(6) 0.0486(7) 0.2784(4) 0.087(2) Uani 1 1 d . . .
H83 H 0.7738 0.0399 0.2786 0.105 Uiso 1 1 calc R . .
C84 C 0.6143(6) 0.0122(6) 0.2122(4) 0.0778(19) Uani 1 1 d . . .
H84 H 0.6311 -0.0237 0.1670 0.093 Uiso 1 1 calc R . .
C85 C 0.5042(5) 0.0278(5) 0.2108(3) 0.0666(16) Uani 1 1 d . . .
H85 H 0.4485 0.0042 0.1641 0.080 Uiso 1 1 calc R . .

loop_
_atom_site_aniso_label
_atom_site_aniso_U_11
_atom_site_aniso_U_22
_atom_site_aniso_U_33
_atom_site_aniso_U_23
_atom_site_aniso_U_13
_atom_site_aniso_U_12
Ir1 0.03465(11) 0.03353(10) 0.03167(9) 0.00510(7) 0.00371(7) 0.01264(8)
Ir2 0.02783(11) 0.03418(10) 0.03213(9) 0.00536(7) 0.00367(7) 0.01311(8)
Ir3 0.02732(10) 0.03515(10) 0.03180(9) 0.00428(7) 0.00191(7) 0.01056(8)
Ge1 0.0321(3) 0.0395(3) 0.0313(2) 0.00187(18) 0.00197(18) 0.0146(2)
Ge2 0.0302(3) 0.0329(2) 0.0415(2) 0.00364(19) 0.00221(19) 0.0112(2)
Ge3 0.0344(3) 0.0412(3) 0.0336(2) 0.00888(19) 0.00624(18) 0.0124(2)
Ge4 0.0270(2) 0.0401(3) 0.0349(2) 0.00446(18) 0.00317(17) 0.0139(2)
O11 0.086(4) 0.117(4) 0.116(4) 0.053(3) 0.028(3) 0.076(3)
O12 0.108(4) 0.058(3) 0.079(3) 0.006(2) 0.001(3) -0.027(3)
O21 0.040(2) 0.085(3) 0.089(3) 0.002(2) 0.027(2) 0.021(2)
O22 0.107(4) 0.083(3) 0.072(3) 0.027(2) 0.004(2) 0.063(3)
O31 0.086(3) 0.078(3) 0.066(3) -0.016(2) 0.018(2) 0.035(2)
O32 0.043(3) 0.105(4) 0.109(3) 0.046(3) 0.002(2) 0.033(2)
C11 0.068(4) 0.048(3) 0.049(3) 0.013(2) 0.010(2) 0.033(3)
C12 0.073(4) 0.052(3) 0.047(3) 0.008(2) 0.010(3) 0.009(3)
C21 0.031(3) 0.044(3) 0.052(3) 0.003(2) 0.005(2) 0.010(2)
C22 0.055(3) 0.049(3) 0.045(3) 0.008(2) -0.003(2) 0.025(3)
C31 0.053(3) 0.050(3) 0.041(3) -0.003(2) 0.008(2) 0.016(3)
C32 0.033(3) 0.052(3) 0.057(3) 0.017(2) 0.004(2) 0.016(2)
C41 0.038(3) 0.043(3) 0.041(2) 0.0102(19) 0.0120(19) 0.017(2)
C42 0.035(3) 0.052(3) 0.034(2) -0.0012(19) 0.0033(18) 0.021(2)
C43 0.045(3) 0.037(2) 0.041(2) 0.0034(18) 0.005(2) 0.019(2)
C44 0.032(3) 0.038(2) 0.044(2) 0.0040(19) 0.0037(19) 0.013(2)
C45 0.047(3) 0.045(3) 0.030(2) 0.0075(18) 0.0027(19) 0.017(2)
C46 0.039(3) 0.051(3) 0.054(3) 0.020(2) 0.018(2) 0.014(2)
C47 0.030(2) 0.045(3) 0.046(2) 0.011(2) 0.0072(19) 0.016(2)
C51 0.056(4) 0.046(3) 0.060(3) 0.006(2) -0.010(3) 0.009(3)
C52 0.044(3) 0.070(4) 0.076(4) 0.012(3) -0.012(3) 0.012(3)
C53 0.046(3) 0.084(4) 0.060(3) 0.010(3) -0.003(3) 0.030(3)
C54 0.050(4) 0.088(4) 0.057(3) 0.029(3) 0.002(3) 0.029(3)
C55 0.045(3) 0.065(3) 0.047(3) 0.016(2) 0.004(2) 0.014(3)
C56 0.062(4) 0.065(3) 0.043(3) 0.000(2) 0.009(2) 0.029(3)
C57 0.108(6) 0.091(5) 0.049(3) -0.011(3) 0.016(3) 0.050(4)
C58 0.102(6) 0.096(5) 0.084(5) 0.007(4) 0.042(4) 0.065(5)
C59 0.068(4) 0.085(4) 0.089(5) 0.018(4) 0.024(4) 0.050(4)
C60 0.051(3) 0.057(3) 0.056(3) 0.005(2) 0.014(2) 0.024(3)
C61 0.048(3) 0.055(3) 0.047(3) 0.003(2) 0.011(2) 0.000(3)
C62 0.053(4) 0.059(4) 0.070(4) -0.005(3) 0.024(3) -0.004(3)
C63 0.035(3) 0.057(3) 0.080(4) -0.010(3) 0.007(3) 0.005(3)
C64 0.046(4) 0.090(5) 0.061(4) -0.001(3) -0.003(3) 0.020(3)
C65 0.035(3) 0.081(4) 0.044(3) -0.003(3) 0.005(2) 0.011(3)
C66 0.043(3) 0.043(3) 0.069(3) 0.010(2) 0.006(2) 0.019(2)
C67 0.076(5) 0.042(3) 0.089(4) 0.009(3) 0.009(3) 0.025(3)
C68 0.077(5) 0.059(4) 0.085(4) 0.006(3) 0.008(3) 0.046(4)
C69 0.051(4) 0.067(4) 0.099(5) 0.001(3) 0.006(3) 0.035(3)
C70 0.048(3) 0.046(3) 0.086(4) -0.003(3) 0.003(3) 0.021(3)
C71 0.042(3) 0.083(4) 0.075(4) 0.002(3) 0.016(3) 0.015(3)
C72 0.033(4) 0.107(6) 0.115(6) 0.012(5) 0.017(3) 0.009(4)
C73 0.060(5) 0.093(5) 0.127(7) 0.027(5) 0.046(5) 0.032(4)
C74 0.086(6) 0.098(6) 0.091(5) 0.004(4) 0.046(4) 0.038(5)
C75 0.061(4) 0.088(4) 0.059(3) 0.003(3) 0.021(3) 0.029(3)
C76 0.058(3) 0.044(3) 0.046(3) 0.015(2) 0.003(2) 0.014(2)
C77 0.073(5) 0.053(3) 0.066(4) 0.022(3) 0.004(3) 0.017(3)
C78 0.080(5) 0.056(3) 0.062(3) 0.021(3) -0.004(3) 0.030(3)
C79 0.061(4) 0.075(4) 0.061(3) 0.012(3) -0.008(3) 0.033(3)
C80 0.053(3) 0.056(3) 0.054(3) 0.014(2) 0.004(2) 0.022(3)
C81 0.051(4) 0.107(5) 0.054(3) -0.007(3) -0.003(3) 0.045(3)
C82 0.065(5) 0.172(8) 0.071(4) -0.006(4) -0.012(3) 0.076(5)
C83 0.054(4) 0.129(6) 0.102(5) 0.018(4) 0.007(4) 0.064(4)
C84 0.058(4) 0.108(5) 0.077(4) -0.001(4) 0.016(3) 0.048(4)
C85 0.041(3) 0.103(5) 0.058(3) -0.009(3) 0.000(2) 0.041(3)

loop_
_atom_type_symbol
_atom_type_description
_atom_type_scat_dispersion_real
_atom_type_scat_dispersion_imag
_atom_type_scat_source
C C 0.0033 0.0016 'International Tables Vol C Tables 4.2.6.8 and 6.1.1.4'
H H 0.0000 0.0000 'International Tables Vol C Tables 4.2.6.8 and 6.1.1.4'
O O 0.0106 0.0060 'International Tables Vol C Tables 4.2.6.8 and 6.1.1.4'
Ge Ge 0.1547 1.8001 'International Tables Vol C Tables 4.2.6.8 and 6.1.1.4'
Ir Ir -1.4442 7.9887 'International Tables Vol C Tables 4.2.6.8 and 6.1.1.4'

loop_
_geom_angle_atom_site_label_1
_geom_angle_atom_site_label_2
_geom_angle_atom_site_label_3
_geom_angle
_geom_angle_site_symmetry_1
_geom_angle_site_symmetry_3
_geom_angle_publ_flag
C12 Ir1 C11 104.8(3) . . ?
C12 Ir1 Ge4 108.0(2) . . ?
C11 Ir1 Ge4 147.07(15) . . ?
C12 Ir1 Ge3 91.22(16) . . ?
C11 Ir1 Ge3 96.44(14) . . ?
Ge4 Ir1 Ge3 79.674(16) . . ?
C12 Ir1 Ge1 91.30(16) . . ?
C11 Ir1 Ge1 99.00(14) . . ?
Ge4 Ir1 Ge1 83.724(15) . . ?
Ge3 Ir1 Ge1 163.171(18) . . ?
C12 Ir1 Ir3 142.72(17) . . ?
C11 Ir1 Ir3 95.68(15) . . ?
Ge4 Ir1 Ir3 55.111(12) . . ?
Ge3 Ir1 Ir3 55.257(12) . . ?
Ge1 Ir1 Ir3 116.177(12) . . ?
C12 Ir1 Ir2 140.72(18) . . ?
C11 Ir1 Ir2 100.36(15) . . ?
Ge4 Ir1 Ir2 54.512(12) . . ?
Ge3 Ir1 Ir2 115.531(13) . . ?
Ge1 Ir1 Ir2 54.940(11) . . ?
Ir3 Ir1 Ir2 61.387(7) . . ?
C22 Ir2 C21 106.3(2) . . ?
C22 Ir2 Ge4 91.73(16) . . ?
C21 Ir2 Ge4 161.50(15) . . ?
C22 Ir2 Ge2 92.55(15) . . ?
C21 Ir2 Ge2 92.95(14) . . ?
Ge4 Ir2 Ge2 90.301(16) . . ?
C22 Ir2 Ge1 98.25(15) . . ?
C21 Ir2 Ge1 89.79(14) . . ?
Ge4 Ir2 Ge1 83.405(15) . . ?
Ge2 Ir2 Ge1 167.636(16) . . ?
C22 Ir2 Ir1 135.30(16) . . ?
C21 Ir2 Ir1 108.38(14) . . ?
Ge4 Ir2 Ir1 53.878(11) . . ?
Ge2 Ir2 Ir1 112.730(13) . . ?
Ge1 Ir2 Ir1 55.067(12) . . ?
C22 Ir2 Ir3 126.86(15) . . ?
C21 Ir2 Ir3 114.76(15) . . ?
Ge4 Ir2 Ir3 53.825(11) . . ?
Ge2 Ir2 Ir3 54.457(11) . . ?
Ge1 Ir2 Ir3 113.600(12) . . ?
Ir1 Ir2 Ir3 58.676(6) . . ?
C31 Ir3 C32 110.5(2) . . ?
C31 Ir3 Ge4 96.48(16) . . ?
C32 Ir3 Ge4 153.00(15) . . ?
C31 Ir3 Ge3 94.24(15) . . ?
C32 Ir3 Ge3 97.36(14) . . ?
Ge4 Ir3 Ge3 79.486(16) . . ?
C31 Ir3 Ge2 92.08(15) . . ?
C32 Ir3 Ge2 89.48(14) . . ?
Ge4 Ir3 Ge2 90.165(16) . . ?
Ge3 Ir3 Ge2 168.410(16) . . ?
C31 Ir3 Ir1 138.77(16) . . ?
C32 Ir3 Ir1 101.59(15) . . ?
Ge4 Ir3 Ir1 54.387(11) . . ?
Ge3 Ir3 Ir1 55.649(12) . . ?
Ge2 Ir3 Ir1 113.867(12) . . ?
C31 Ir3 Ir2 129.77(16) . . ?
C32 Ir3 Ir2 105.71(14) . . ?
Ge4 Ir3 Ir2 53.750(11) . . ?
Ge3 Ir3 Ir2 114.492(12) . . ?
Ge2 Ir3 Ir2 54.343(11) . . ?
Ir1 Ir3 Ir2 59.936(6) . . ?
C41 Ge1 C42 106.65(19) . . ?
C41 Ge1 Ir2 123.54(14) . . ?
C42 Ge1 Ir2 116.70(13) . . ?
C41 Ge1 Ir1 117.91(13) . . ?
C42 Ge1 Ir1 118.99(13) . . ?
Ir2 Ge1 Ir1 69.994(13) . . ?
C43 Ge2 C44 107.01(19) . . ?
C43 Ge2 Ir2 118.11(14) . . ?
C44 Ge2 Ir2 121.53(13) . . ?
C43 Ge2 Ir3 117.45(14) . . ?
C44 Ge2 Ir3 118.49(13) . . ?
Ir2 Ge2 Ir3 71.200(14) . . ?
C45 Ge3 C46 105.67(19) . . ?
C45 Ge3 Ir3 126.79(14) . . ?
C46 Ge3 Ir3 115.41(14) . . ?
C45 Ge3 Ir1 118.77(13) . . ?
C46 Ge3 Ir1 118.20(15) . . ?
Ir3 Ge3 Ir1 69.095(12) . . ?
C47 Ge4 Ir1 141.49(14) . . ?
C47 Ge4 Ir2 136.06(13) . . ?
Ir1 Ge4 Ir2 71.610(13) . . ?
C47 Ge4 Ir3 135.03(13) . . ?
Ir1 Ge4 Ir3 70.502(13) . . ?
Ir2 Ge4 Ir3 72.425(14) . . ?
O11 C11 Ir1 176.4(5) . . ?
O12 C12 Ir1 177.9(6) . . ?
O21 C21 Ir2 170.6(5) . . ?
O22 C22 Ir2 177.7(5) . . ?
O31 C31 Ir3 179.6(5) . . ?
O32 C32 Ir3 177.3(5) . . ?
C56 C41 C60 117.9(4) . . ?
C56 C41 Ge1 120.5(4) . . ?
C60 C41 Ge1 121.5(3) . . ?
C51 C42 C55 116.9(5) . . ?
C51 C42 Ge1 122.7(4) . . ?
C55 C42 Ge1 120.4(4) . . ?
C70 C43 C66 117.6(4) . . ?
C70 C43 Ge2 121.2(4) . . ?
C66 C43 Ge2 121.3(4) . . ?
C65 C44 C61 117.6(5) . . ?
C65 C44 Ge2 120.1(3) . . ?
C61 C44 Ge2 122.3(4) . . ?
C80 C45 C76 118.7(5) . . ?
C80 C45 Ge3 123.4(4) . . ?
C76 C45 Ge3 117.8(4) . . ?
C75 C46 C71 117.3(5) . . ?
C75 C46 Ge3 118.8(4) . . ?
C71 C46 Ge3 123.8(4) . . ?
C81 C47 C85 118.0(5) . . ?
C81 C47 Ge4 121.2(4) . . ?
C85 C47 Ge4 120.8(4) . . ?
C42 C51 C52 121.4(5) . . ?
C53 C52 C51 119.9(6) . . ?
C54 C53 C52 119.7(6) . . ?
C53 C54 C55 120.8(5) . . ?
C54 C55 C42 121.2(5) . . ?
C41 C56 C57 121.5(6) . . ?
C58 C57 C56 119.3(6) . . ?
C57 C58 C59 120.3(5) . . ?
C58 C59 C60 119.8(6) . . ?
C59 C60 C41 121.2(5) . . ?
C62 C61 C44 121.3(5) . . ?
C63 C62 C61 120.1(5) . . ?
C64 C63 C62 119.6(6) . . ?
C63 C64 C65 120.4(5) . . ?
C44 C65 C64 121.0(5) . . ?
C43 C66 C67 119.8(5) . . ?
C68 C67 C66 121.2(5) . . ?
C67 C68 C69 119.6(5) . . ?
C68 C69 C70 119.4(6) . . ?
C43 C70 C69 122.5(5) . . ?
C72 C71 C46 121.2(6) . . ?
C73 C72 C71 120.7(7) . . ?
C74 C73 C72 119.9(6) . . ?
C73 C74 C75 120.6(7) . . ?
C46 C75 C74 120.2(6) . . ?
C45 C76 C77 120.4(5) . . ?
C78 C77 C76 120.4(5) . . ?
C77 C78 C79 120.7(5) . . ?
C78 C79 C80 118.7(6) . . ?
C45 C80 C79 121.0(5) . . ?
C82 C81 C47 120.9(5) . . ?
C81 C82 C83 119.7(6) . . ?
C84 C83 C82 119.6(6) . . ?
C83 C84 C85 120.6(6) . . ?
C84 C85 C47 121.2(5) . . ?

loop_
_geom_bond_atom_site_label_1
_geom_bond_atom_site_label_2
_geom_bond_distance
_geom_bond_site_symmetry_2
_geom_bond_publ_flag
Ir1 C12 1.863(6) . ?
Ir1 C11 1.939(6) . ?
Ir1 Ge4 2.4365(5) . ?
Ir1 Ge3 2.4969(5) . ?
Ir1 Ge1 2.4973(5) . ?
Ir1 Ir3 2.8252(3) . ?
Ir1 Ir2 2.8624(3) . ?
Ir2 C22 1.875(5) . ?
Ir2 C21 1.908(5) . ?
Ir2 Ge4 2.4561(5) . ?
Ir2 Ge2 2.4920(5) . ?
Ir2 Ge1 2.4934(5) . ?
Ir2 Ir3 2.9034(3) . ?
Ir3 C31 1.874(5) . ?
Ir3 C32 1.937(5) . ?
Ir3 Ge4 2.4584(5) . ?
Ir3 Ge3 2.4851(5) . ?
Ir3 Ge2 2.4956(5) . ?
Ge1 C41 1.951(4) . ?
Ge1 C42 1.955(5) . ?
Ge2 C43 1.944(4) . ?
Ge2 C44 1.954(4) . ?
Ge3 C45 1.954(4) . ?
Ge3 C46 1.970(5) . ?
Ge4 C47 1.921(4) . ?
O11 C11 1.136(6) . ?
O12 C12 1.141(6) . ?
O21 C21 1.140(5) . ?
O22 C22 1.129(6) . ?
O31 C31 1.135(6) . ?
O32 C32 1.119(6) . ?
C41 C56 1.368(7) . ?
C41 C60 1.380(7) . ?
C42 C51 1.383(7) . ?
C42 C55 1.384(7) . ?
C43 C70 1.364(7) . ?
C43 C66 1.385(6) . ?
C44 C65 1.372(6) . ?
C44 C61 1.378(6) . ?
C45 C80 1.370(7) . ?
C45 C76 1.378(6) . ?
C46 C75 1.381(7) . ?
C46 C71 1.386(7) . ?
C47 C81 1.378(7) . ?
C47 C85 1.383(6) . ?
C51 C52 1.390(7) . ?
C52 C53 1.361(8) . ?
C53 C54 1.354(8) . ?
C54 C55 1.378(7) . ?
C56 C57 1.396(8) . ?
C57 C58 1.360(10) . ?
C58 C59 1.373(9) . ?
C59 C60 1.379(7) . ?
C61 C62 1.370(7) . ?
C62 C63 1.366(8) . ?
C63 C64 1.353(8) . ?
C64 C65 1.378(7) . ?
C66 C67 1.394(7) . ?
C67 C68 1.357(8) . ?
C68 C69 1.360(8) . ?
C69 C70 1.385(7) . ?
C71 C72 1.370(8) . ?
C72 C73 1.350(9) . ?
C73 C74 1.345(10) . ?
C74 C75 1.396(8) . ?
C76 C77 1.380(7) . ?
C77 C78 1.359(8) . ?
C78 C79 1.366(8) . ?
C79 C80 1.404(7) . ?
C81 C82 1.373(8) . ?
C82 C83 1.396(9) . ?
C83 C84 1.344(9) . ?
C84 C85 1.372(7) . ?
